data_7221536
loop_
_publ_author_name
'xu, liang'
'Zhao, Yongbiao'
'Long, Guankui'
'Wang, Yue'
'Zhao, Jun'
'Li, Dong-Sheng'
'Li, Junbo'
'Rakesh, Ganguly'
'Li, Yongxin'
'Sun, Handong'
'Sun, Xiaowei'
'Zhang, qichun'

_publ_section_title
;
 Synthesis, structure, physical properties and OLED application of
 pyrazine--triphenylamine fused conjugated compounds
;
_journal_name_full 'RSC Adv.'
_journal_paper_doi 10.1039/C5RA12654A
_journal_year 2015
_chemical_formula_sum 'C43 H31 N5'
_chemical_formula_weight 617.73
_space_group_crystal_system triclinic
_space_group_IT_number 2
_space_group_name_Hall '-P 1'
_space_group_name_H-M_alt 'P -1'
_symmetry_space_group_name_Hall '-P 1'
_symmetry_space_group_name_H-M 'P -1'
_atom_sites_solution_hydrogens geom
_audit_update_record
;
2015-05-20 deposited with the CCDC.
2015-07-13 downloaded from the CCDC.
;
_cell_angle_alpha 93.976(2)
_cell_angle_beta 114.750(2)
_cell_angle_gamma 102.659(2)
_cell_formula_units_Z 2
_cell_length_a 11.6778(8)
_cell_length_b 12.0781(8)
_cell_length_c 13.0471(8)
_cell_measurement_reflns_used 4205
_cell_measurement_temperature 103.(2)
_cell_measurement_theta_max 25.6473
_cell_measurement_theta_min 2.6950
_cell_volume 1603.40(19)
_computing_cell_refinement 'SAINT V8.34A (Bruker AXS Inc., 2013)'
_computing_data_collection 'APEX2 (Bruker AXS Inc., 2014)'
_computing_data_reduction 'SAINT V8.34A (Bruker AXS Inc., 2013)'
_computing_molecular_graphics 'XP (Bruker AXS Inc., 2014)'
_computing_publication_material 'APEX2 (Bruker AXS Inc., 2014)'
_computing_structure_refinement 'SHELXL-2014/6 (Sheldrick, 2014)'
_diffrn_ambient_temperature 103.(2)
_diffrn_detector_area_resol_mean 8.3333
_diffrn_measured_fraction_theta_full 0.994
_diffrn_measured_fraction_theta_max 0.994
_diffrn_measurement_device_type 'CCD area detector'
_diffrn_measurement_method 'phi and omega scans'
_diffrn_radiation_monochromator graphite
_diffrn_radiation_type MoK\a
_diffrn_radiation_wavelength 0.71073
_diffrn_reflns_av_R_equivalents 0.0470
_diffrn_reflns_av_unetI/netI 0.0662
_diffrn_reflns_limit_h_max 16
_diffrn_reflns_limit_h_min -16
_diffrn_reflns_limit_k_max 17
_diffrn_reflns_limit_k_min -17
_diffrn_reflns_limit_l_max 18
_diffrn_reflns_limit_l_min -18
_diffrn_reflns_number 26958
_diffrn_reflns_theta_full 30.62
_diffrn_reflns_theta_max 30.62
_diffrn_reflns_theta_min 3.54
_diffrn_source 'fine-focus sealed tube'
_exptl_absorpt_coefficient_mu 0.076
_exptl_absorpt_correction_T_max 0.98
_exptl_absorpt_correction_T_min 0.87
_exptl_absorpt_correction_type multi-scan
_exptl_absorpt_process_details 'SADABS V2014/4 (Bruker AXS Inc.)'
_exptl_crystal_colour orange
_exptl_crystal_density_diffrn 1.279
_exptl_crystal_density_method 'not measured'
_exptl_crystal_description block
_exptl_crystal_F_000 648
_exptl_crystal_size_max 0.400
_exptl_crystal_size_mid 0.320
_exptl_crystal_size_min 0.280
_refine_diff_density_max 0.304
_refine_diff_density_min -0.257
_refine_ls_extinction_method none
_refine_ls_goodness_of_fit_ref 1.051
_refine_ls_hydrogen_treatment constr
_refine_ls_matrix_type full
_refine_ls_number_parameters 458
_refine_ls_number_reflns 9841
_refine_ls_number_restraints 180
_refine_ls_restrained_S_all 1.052
_refine_ls_R_factor_all 0.1073
_refine_ls_R_factor_gt 0.0606
_refine_ls_shift/su_max 0.001
_refine_ls_shift/su_mean 0.000
_refine_ls_structure_factor_coef Fsqd
_refine_ls_weighting_details 'w=1/[\s^2^(Fo^2^)+(0.0637P)^2^+0.2951P] where P=(Fo^2^+2Fc^2^)/3'
_refine_ls_weighting_scheme calc
_refine_ls_wR_factor_gt 0.1376
_refine_ls_wR_factor_ref 0.1626
_reflns_number_gt 6007
_reflns_number_total 9841
_reflns_threshold_expression 'I > 2\s(I)'
_cod_data_source_file c5ra12654a2.cif
_cod_data_source_block I
_cod_original_cell_volume 1603.40(18)
_cod_database_code 7221536
_audit_block_doi 10.5517/cc1j1sn0

loop_
_space_group_symop_operation_xyz
'x, y, z'
'-x, -y, -z'

loop_
_atom_site_type_symbol
_atom_site_label
_atom_site_fract_x
_atom_site_fract_y
_atom_site_fract_z
_atom_site_U_iso_or_equiv
_atom_site_adp_type
_atom_site_calc_flag
_atom_site_refinement_flags_adp
_atom_site_refinement_flags_occupancy
_atom_site_refinement_flags_posn
_atom_site_occupancy
_atom_site_disorder_assembly
_atom_site_disorder_group
C C1 -0.16394(14) 0.23289(12) 0.02676(13) 0.0263(3) Uani d U . G 1.0 . .
C C2 -0.2013(4) 0.2244(5) -0.09024(15) 0.032(2) Uani d U P G 0.422(16) A 1
H H2 -0.145 0.2694 -0.1165 0.038 Uiso calc U P R 0.422(16) A 1
C C3 -0.3209(7) 0.1501(10) -0.16877(10) 0.037(2) Uani d U P G 0.422(16) A 1
H H3 -0.3465 0.1443 -0.2487 0.044 Uiso calc U P R 0.422(16) A 1
C C4 -0.4033(6) 0.0843(9) -0.1303(2) 0.043(2) Uani d U P G 0.422(16) A 1
H H4 -0.485 0.0335 -0.184 0.051 Uiso calc U P R 0.422(16) A 1
N N3 -0.3659(3) 0.0928(5) -0.0133(3) 0.041(3) Uani d U P G 0.422(16) A 1
C C5 -0.24627(14) 0.16708(12) 0.06522(13) 0.0286(3) Uani d U . G 1.0 A .
C C2A -0.3645(5) 0.0867(6) -0.0097(5) 0.049(3) Uani d U P . 0.578(16) A 2
H H2A -0.424 0.0436 0.0146 0.059 Uiso calc U P R 0.578(16) A 2
C C3A -0.3848(8) 0.0769(8) -0.1183(5) 0.057(2) Uani d U P . 0.578(16) A 2
H H3A -0.4619 0.0221 -0.1744 0.068 Uiso calc U P R 0.578(16) A 2
C C4A -0.3011(8) 0.1412(7) -0.1546(5) 0.0427(17) Uani d U P . 0.578(16) A 2
H H4A -0.3248 0.1276 -0.2344 0.051 Uiso calc U P R 0.578(16) A 2
N N3A -0.1895(5) 0.2210(4) -0.0872(3) 0.0403(16) Uani d U P . 0.578(16) A 2
C C6 -0.10319(15) 0.25142(12) 0.25168(13) 0.0232(3) Uani d . . . 1.0 . .
C C7 -0.01951(15) 0.32366(12) 0.21253(13) 0.0222(3) Uani d . . . 1.0 . .
C C8 0.10236(15) 0.41520(13) 0.28877(12) 0.0228(3) Uani d . . . 1.0 . .
C C9 0.14210(16) 0.50767(13) 0.24082(13) 0.0273(3) Uani d . . . 1.0 . .
H H9 0.0896 0.5099 0.1627 0.033 Uiso calc U . R 1.0 . .
C C10 0.25527(16) 0.59552(14) 0.30379(14) 0.0300(4) Uani d . . . 1.0 . .
H H10 0.2786 0.6574 0.2689 0.036 Uiso calc U . R 1.0 . .
C C11 0.33601(16) 0.59439(13) 0.41846(13) 0.0271(3) Uani d . . . 1.0 . .
C C12 0.29691(15) 0.50340(13) 0.46782(13) 0.0256(3) Uani d . . . 1.0 . .
H H12 0.3492 0.5018 0.5461 0.031 Uiso calc U . R 1.0 . .
C C13 0.18289(15) 0.41538(13) 0.40413(13) 0.0235(3) Uani d . . . 1.0 . .
H H13 0.1589 0.3541 0.4394 0.028 Uiso calc U . R 1.0 . .
C C14 0.52330(16) 0.74749(16) 0.43195(15) 0.0340(4) Uani d . . . 1.0 . .
C C15 0.54037(19) 0.69436(19) 0.34234(17) 0.0436(5) Uani d . . . 1.0 . .
H H15 0.5042 0.6135 0.3153 0.052 Uiso calc U . R 1.0 . .
C C16 0.6103(2) 0.7601(2) 0.29307(19) 0.0563(6) Uani d . . . 1.0 . .
H H16 0.6202 0.7237 0.2316 0.068 Uiso calc U . R 1.0 . .
C C17 0.6652(2) 0.8770(3) 0.3319(2) 0.0641(7) Uani d . . . 1.0 . .
H H17 0.7131 0.9209 0.2979 0.077 Uiso calc U . R 1.0 . .
C C18 0.6501(2) 0.9291(2) 0.41959(18) 0.0601(7) Uani d . . . 1.0 . .
H H18 0.6883 1.0098 0.4469 0.072 Uiso calc U . R 1.0 . .
C C19 0.57865(18) 0.86542(17) 0.47037(16) 0.0450(5) Uani d . . . 1.0 . .
H H19 0.5683 0.9032 0.531 0.054 Uiso calc U . R 1.0 . .
C C20 0.49362(15) 0.71415(13) 0.60401(14) 0.0273(3) Uani d . . . 1.0 . .
C C21 0.41489(17) 0.75772(14) 0.64130(16) 0.0354(4) Uani d . . . 1.0 . .
H H21 0.3337 0.7663 0.587 0.043 Uiso calc U . R 1.0 . .
C C22 0.45389(19) 0.78877(16) 0.75698(18) 0.0442(5) Uani d . . . 1.0 . .
H H22 0.3995 0.8185 0.7824 0.053 Uiso calc U . R 1.0 . .
C C23 0.57184(19) 0.77666(17) 0.83590(16) 0.0436(5) Uani d . . . 1.0 . .
H H23 0.5988 0.7988 0.9156 0.052 Uiso calc U . R 1.0 . .
C C24 0.65092(17) 0.73258(16) 0.79993(15) 0.0384(4) Uani d . . . 1.0 . .
H H24 0.7317 0.7236 0.8546 0.046 Uiso calc U . R 1.0 . .
C C25 0.61189(16) 0.70129(14) 0.68323(14) 0.0311(4) Uani d . . . 1.0 . .
H H25 0.6661 0.6712 0.6578 0.037 Uiso calc U . R 1.0 . .
C C26 -0.07099(15) 0.25465(13) 0.37443(13) 0.0238(3) Uani d . . . 1.0 . .
C C27 -0.03144(17) 0.16304(13) 0.42556(14) 0.0295(4) Uani d . . . 1.0 . .
H H27 -0.0309 0.0983 0.3803 0.035 Uiso calc U . R 1.0 . .
C C28 0.00696(17) 0.16595(13) 0.54165(14) 0.0305(4) Uani d . . . 1.0 . .
H H28 0.0362 0.1043 0.576 0.037 Uiso calc U . R 1.0 . .
C C29 0.00303(16) 0.25896(13) 0.60848(13) 0.0261(3) Uani d . . . 1.0 . .
C C30 -0.04279(16) 0.34772(13) 0.55613(13) 0.0263(3) Uani d . . . 1.0 . .
H H30 -0.0501 0.4096 0.6 0.032 Uiso calc U . R 1.0 . .
C C31 -0.07761(15) 0.34598(13) 0.44065(13) 0.0253(3) Uani d . . . 1.0 . .
H H31 -0.1063 0.4079 0.4063 0.03 Uiso calc U . R 1.0 . .
C C32 0.13947(17) 0.36667(14) 0.80550(14) 0.0306(4) Uani d . . . 1.0 . .
C C33 0.1427(2) 0.39741(15) 0.91194(15) 0.0377(4) Uani d . . . 1.0 . .
H H33 0.0804 0.352 0.9321 0.045 Uiso calc U . R 1.0 . .
C C34 0.2361(2) 0.49374(16) 0.98811(16) 0.0465(5) Uani d . . . 1.0 . .
H H34 0.2387 0.5132 1.061 0.056 Uiso calc U . R 1.0 . .
C C35 0.3256(2) 0.56193(17) 0.96001(18) 0.0512(6) Uani d . . . 1.0 . .
H H35 0.3896 0.6279 1.0131 0.061 Uiso calc U . R 1.0 . .
C C36 0.3215(2) 0.53362(16) 0.85395(18) 0.0467(5) Uani d . . . 1.0 . .
H H36 0.3822 0.5811 0.8336 0.056 Uiso calc U . R 1.0 . .
C C37 0.22898(18) 0.43611(15) 0.77653(16) 0.0373(4) Uani d . . . 1.0 . .
H H37 0.2271 0.417 0.7039 0.045 Uiso calc U . R 1.0 . .
C C38 0.02070(17) 0.16191(13) 0.77034(13) 0.0277(3) Uani d . . . 1.0 . .
C C39 -0.10228(18) 0.08333(15) 0.71495(14) 0.0342(4) Uani d . . . 1.0 . .
H H39 -0.1688 0.0992 0.6495 0.041 Uiso calc U . R 1.0 . .
C C40 -0.12868(19) -0.01836(15) 0.75451(15) 0.0368(4) Uani d . . . 1.0 . .
H H40 -0.2126 -0.0724 0.7148 0.044 Uiso calc U . R 1.0 . .
C C41 -0.03449(19) -0.04158(15) 0.85073(15) 0.0349(4) Uani d . . . 1.0 . .
H H41 -0.0533 -0.1107 0.8783 0.042 Uiso calc U . R 1.0 . .
C C42 0.08767(19) 0.03672(15) 0.90672(15) 0.0348(4) Uani d . . . 1.0 . .
H H42 0.1527 0.0216 0.9738 0.042 Uiso calc U . R 1.0 . .
C C43 0.11664(18) 0.13711(14) 0.86639(15) 0.0322(4) Uani d . . . 1.0 . .
H H43 0.202 0.1891 0.9043 0.039 Uiso calc U . R 1.0 . .
N N1 -0.04960(13) 0.31183(11) 0.10167(11) 0.0262(3) Uani d . . . 1.0 . .
N N2 -0.21296(13) 0.17477(11) 0.17937(12) 0.0288(3) Uani d . . . 1.0 . .
N N4 0.45278(13) 0.68220(12) 0.48381(12) 0.0330(3) Uani d . . . 1.0 . .
N N5 0.04654(14) 0.26491(11) 0.72849(11) 0.0312(3) Uani d . . . 1.0 . .

loop_
_atom_site_aniso_label
_atom_site_aniso_U_11
_atom_site_aniso_U_22
_atom_site_aniso_U_33
_atom_site_aniso_U_12
_atom_site_aniso_U_13
_atom_site_aniso_U_23
C1 0.0304(8) 0.0219(8) 0.0238(8) 0.0093(6) 0.0087(6) 0.0025(6)
C2 0.035(3) 0.043(5) 0.017(3) 0.009(3) 0.013(3) 0.005(3)
C3 0.045(3) 0.035(3) 0.016(3) 0.020(3) -0.005(2) 0.011(2)
C4 0.030(3) 0.027(3) 0.040(3) 0.005(3) -0.013(2) 0.013(3)
N3 0.037(4) 0.027(4) 0.041(4) -0.001(3) 0.006(3) 0.014(3)
C5 0.0307(8) 0.0228(8) 0.0279(8) 0.0068(6) 0.0093(7) 0.0049(6)
C2A 0.034(4) 0.037(4) 0.049(3) -0.005(3) 0.000(3) 0.009(3)
C3A 0.047(3) 0.030(3) 0.045(3) 0.003(2) -0.0214(19) 0.008(2)
C4A 0.062(3) 0.038(2) 0.0139(17) 0.033(2) -0.0062(17) 0.0023(19)
N3A 0.052(3) 0.039(3) 0.025(2) 0.020(2) 0.0090(19) 0.004(2)
C6 0.0303(8) 0.0183(7) 0.0231(8) 0.0082(6) 0.0130(6) 0.0042(6)
C7 0.0282(8) 0.0193(7) 0.0213(8) 0.0081(6) 0.0121(6) 0.0044(6)
C8 0.0279(8) 0.0212(7) 0.0197(7) 0.0062(6) 0.0113(6) 0.0039(6)
C9 0.0336(8) 0.0276(8) 0.0177(8) 0.0053(7) 0.0096(6) 0.0073(6)
C10 0.0377(9) 0.0245(8) 0.0247(8) 0.0033(7) 0.0127(7) 0.0091(6)
C11 0.0292(8) 0.0235(8) 0.0237(8) 0.0029(6) 0.0093(7) 0.0037(6)
C12 0.0300(8) 0.0252(8) 0.0189(8) 0.0085(6) 0.0076(6) 0.0062(6)
C13 0.0299(8) 0.0209(7) 0.0226(8) 0.0079(6) 0.0134(6) 0.0066(6)
C14 0.0252(8) 0.0405(10) 0.0285(9) 0.0048(7) 0.0053(7) 0.0151(7)
C15 0.0401(10) 0.0577(13) 0.0425(11) 0.0244(9) 0.0198(9) 0.0231(9)
C16 0.0381(11) 0.098(2) 0.0497(13) 0.0320(12) 0.0248(10) 0.0374(13)
C17 0.0288(10) 0.101(2) 0.0483(14) -0.0014(11) 0.0093(10) 0.0393(13)
C18 0.0390(11) 0.0628(15) 0.0401(12) -0.0191(10) -0.0041(9) 0.0217(11)
C19 0.0369(10) 0.0456(11) 0.0310(10) -0.0071(8) 0.0031(8) 0.0122(8)
C20 0.0249(8) 0.0225(8) 0.0272(8) -0.0002(6) 0.0085(7) 0.0027(6)
C21 0.0254(8) 0.0284(9) 0.0438(11) 0.0032(7) 0.0105(8) -0.0013(7)
C22 0.0363(10) 0.0381(10) 0.0541(13) -0.0041(8) 0.0263(10) -0.0119(9)
C23 0.0428(11) 0.0450(11) 0.0320(10) -0.0117(9) 0.0199(9) -0.0056(8)
C24 0.0310(9) 0.0396(10) 0.0312(10) -0.0008(8) 0.0061(8) 0.0086(8)
C25 0.0285(8) 0.0312(9) 0.0328(9) 0.0079(7) 0.0127(7) 0.0069(7)
C26 0.0297(8) 0.0202(7) 0.0242(8) 0.0048(6) 0.0153(7) 0.0057(6)
C27 0.0454(10) 0.0187(7) 0.0308(9) 0.0095(7) 0.0225(8) 0.0059(6)
C28 0.0476(10) 0.0196(8) 0.0293(9) 0.0113(7) 0.0198(8) 0.0103(6)
C29 0.0355(9) 0.0214(8) 0.0233(8) 0.0055(6) 0.0158(7) 0.0066(6)
C30 0.0355(9) 0.0214(7) 0.0254(8) 0.0082(6) 0.0164(7) 0.0041(6)
C31 0.0328(8) 0.0209(7) 0.0263(8) 0.0090(6) 0.0158(7) 0.0073(6)
C32 0.0424(10) 0.0219(8) 0.0256(8) 0.0101(7) 0.0126(7) 0.0063(6)
C33 0.0573(12) 0.0290(9) 0.0306(10) 0.0175(8) 0.0197(9) 0.0091(7)
C34 0.0709(14) 0.0325(10) 0.0312(10) 0.0239(10) 0.0139(10) 0.0024(8)
C35 0.0578(13) 0.0277(10) 0.0433(12) 0.0104(9) 0.0014(10) -0.0014(8)
C36 0.0451(11) 0.0300(10) 0.0512(13) 0.0034(8) 0.0118(10) 0.0098(9)
C37 0.0472(11) 0.0290(9) 0.0338(10) 0.0079(8) 0.0172(8) 0.0080(7)
C38 0.0410(9) 0.0211(8) 0.0253(8) 0.0072(7) 0.0191(7) 0.0065(6)
C39 0.0415(10) 0.0322(9) 0.0257(9) 0.0065(7) 0.0128(8) 0.0107(7)
C40 0.0442(10) 0.0298(9) 0.0330(10) -0.0003(7) 0.0193(8) 0.0061(7)
C41 0.0545(11) 0.0266(9) 0.0329(10) 0.0126(8) 0.0265(9) 0.0119(7)
C42 0.0466(10) 0.0286(9) 0.0302(9) 0.0151(8) 0.0150(8) 0.0100(7)
C43 0.0380(9) 0.0254(8) 0.0320(9) 0.0080(7) 0.0146(8) 0.0069(7)
N1 0.0311(7) 0.0254(7) 0.0205(7) 0.0053(5) 0.0114(6) 0.0030(5)
N2 0.0317(7) 0.0238(7) 0.0299(8) 0.0059(6) 0.0136(6) 0.0060(5)
N4 0.0314(7) 0.0312(8) 0.0249(7) -0.0042(6) 0.0080(6) 0.0058(6)
N5 0.0470(9) 0.0206(7) 0.0237(7) 0.0033(6) 0.0161(6) 0.0066(5)

loop_
_atom_type_symbol
_atom_type_description
_atom_type_scat_dispersion_real
_atom_type_scat_dispersion_imag
_atom_type_scat_source
C C 0.0033 0.0016 'International Tables Vol C Tables 4.2.6.8 and 6.1.1.4'
H H 0.0000 0.0000 'International Tables Vol C Tables 4.2.6.8 and 6.1.1.4'
N N 0.0061 0.0033 'International Tables Vol C Tables 4.2.6.8 and 6.1.1.4'

loop_
_geom_angle_atom_site_label_1
_geom_angle_atom_site_label_2
_geom_angle_atom_site_label_3
_geom_angle
N1 C1 N3A 115.9(2)
N1 C1 C2 118.67(13)
N1 C1 C5 121.20(13)
N3A C1 C5 122.9(2)
C2 C1 C5 120.0
C3 C2 C1 120.0
C2 C3 C4 120.0
N3 C4 C3 120.0
C4 N3 C5 120.0
N2 C5 N3 118.72(14)
N2 C5 C1 121.27(14)
N3 C5 C1 120.0
N2 C5 C2A 116.3(3)
C1 C5 C2A 122.3(3)
C3A C2A C5 112.9(5)
C2A C3A C4A 123.9(4)
N3A C4A C3A 125.4(4)
C4A N3A C1 112.5(4)
N2 C6 C7 121.69(14)
N2 C6 C26 115.15(13)
C7 C6 C26 123.13(13)
N1 C7 C6 120.36(13)
N1 C7 C8 115.15(13)
C6 C7 C8 124.49(13)
C13 C8 C9 117.12(14)
C13 C8 C7 125.36(13)
C9 C8 C7 117.50(13)
C10 C9 C8 121.89(14)
C9 C10 C11 120.68(14)
C10 C11 C12 118.08(14)
C10 C11 N4 121.65(14)
C12 C11 N4 120.27(14)
C13 C12 C11 120.97(14)
C12 C13 C8 121.25(14)
C19 C14 C15 118.58(17)
C19 C14 N4 120.44(17)
C15 C14 N4 120.97(16)
C16 C15 C14 119.9(2)
C17 C16 C15 121.1(2)
C18 C17 C16 119.4(2)
C17 C18 C19 121.0(2)
C14 C19 C18 120.0(2)
C21 C20 C25 119.91(16)
C21 C20 N4 119.95(15)
C25 C20 N4 120.14(15)
C22 C21 C20 120.17(17)
C21 C22 C23 120.01(17)
C22 C23 C24 120.44(17)
C23 C24 C25 119.68(17)
C20 C25 C24 119.79(16)
C31 C26 C27 118.99(14)
C31 C26 C6 122.30(14)
C27 C26 C6 118.71(13)
C28 C27 C26 120.49(15)
C27 C28 C29 120.36(15)
C28 C29 C30 119.09(14)
C28 C29 N5 120.88(14)
C30 C29 N5 120.02(14)
C31 C30 C29 120.29(14)
C30 C31 C26 120.68(14)
C37 C32 C33 119.00(16)
C37 C32 N5 120.70(15)
C33 C32 N5 120.30(15)
C34 C33 C32 120.10(18)
C35 C34 C33 120.96(19)
C34 C35 C36 119.37(18)
C35 C36 C37 120.53(19)
C32 C37 C36 120.02(18)
C39 C38 C43 118.84(15)
C39 C38 N5 119.79(15)
C43 C38 N5 121.37(15)
C38 C39 C40 120.41(16)
C41 C40 C39 120.61(17)
C40 C41 C42 119.21(16)
C41 C42 C43 120.84(17)
C42 C43 C38 120.05(16)
C7 N1 C1 117.83(12)
C6 N2 C5 117.52(13)
C11 N4 C14 121.76(14)
C11 N4 C20 118.74(13)
C14 N4 C20 119.18(13)
C38 N5 C29 118.83(13)
C38 N5 C32 120.11(13)
C29 N5 C32 119.48(12)

loop_
_geom_bond_atom_site_label_1
_geom_bond_atom_site_label_2
_geom_bond_distance
C1 N1 1.3665(18)
C1 N3A 1.378(4)
C1 C2 1.39
C1 C5 1.39
C2 C3 1.39
C3 C4 1.39
C4 N3 1.39
N3 C5 1.39
C5 N2 1.3631(19)
C5 C2A 1.399(4)
C2A C3A 1.327(6)
C3A C4A 1.374(6)
C4A N3A 1.332(6)
C6 N2 1.318(2)
C6 C7 1.443(2)
C6 C26 1.479(2)
C7 N1 1.3266(19)
C7 C8 1.487(2)
C8 C13 1.401(2)
C8 C9 1.402(2)
C9 C10 1.379(2)
C10 C11 1.398(2)
C11 C12 1.398(2)
C11 N4 1.407(2)
C12 C13 1.387(2)
C14 C19 1.387(3)
C14 C15 1.402(3)
C14 N4 1.419(2)
C15 C16 1.392(3)
C16 C17 1.375(4)
C17 C18 1.362(4)
C18 C19 1.407(3)
C20 C21 1.382(2)
C20 C25 1.386(2)
C20 N4 1.430(2)
C21 C22 1.377(3)
C22 C23 1.379(3)
C23 C24 1.379(3)
C24 C25 1.390(2)
C26 C31 1.389(2)
C26 C27 1.397(2)
C27 C28 1.383(2)
C28 C29 1.394(2)
C29 C30 1.396(2)
C29 N5 1.4203(19)
C30 C31 1.384(2)
C32 C37 1.389(2)
C32 C33 1.395(2)
C32 N5 1.424(2)
C33 C34 1.381(3)
C34 C35 1.375(3)
C35 C36 1.380(3)
C36 C37 1.392(3)
C38 C39 1.387(2)
C38 C43 1.392(2)
C38 N5 1.4158(19)
C39 C40 1.388(2)
C40 C41 1.376(3)
C41 C42 1.380(3)
C42 C43 1.385(2)
